data_7130184
loop_
_publ_author_name
'Liu, Han-Ying'
'Hill, Michael S.'
'Mahon, Mary F.'

_publ_section_title
;
 Diverse reactivity of an Al(I)-centred anion towards ketones.
;
_journal_name_full 'Chemical communications (Cambridge, England)'
_journal_paper_doi 10.1039/d2cc02333d
_journal_year 2022
_chemical_formula_moiety 'C64 H86 Al K N2 O4 Si2'
_chemical_formula_sum 'C64 H86 Al K N2 O4 Si2'
_chemical_formula_weight 1069.60
_space_group_crystal_system monoclinic
_space_group_IT_number 9
_space_group_name_Hall 'C -2yc'
_space_group_name_H-M_alt 'C 1 c 1'
_atom_sites_solution_hydrogens mixed
_atom_sites_solution_primary dual
_audit_creation_date 2021-12-02
_audit_creation_method
;
Olex2 1.5
(compiled 2021.11.18 svn.ra9532c28 for OlexSys, GUI svn.r6429)
;
_audit_update_record
;
2022-04-23 deposited with the CCDC.	2022-05-24 downloaded from the CCDC.
;
_cell_angle_alpha 90
_cell_angle_beta 101.877(2)
_cell_angle_gamma 90
_cell_formula_units_Z 4
_cell_length_a 21.7511(4)
_cell_length_b 13.3392(2)
_cell_length_c 20.8348(3)
_cell_measurement_reflns_used 10205
_cell_measurement_temperature 150.01(10)
_cell_measurement_theta_max 73.0030
_cell_measurement_theta_min 4.3270
_cell_volume 5915.64(17)
_computing_cell_refinement 'CrysAlisPro 1.171.39.46 (Rigaku OD, 2018)'
_computing_data_collection 'CrysAlisPro 1.171.39.46 (Rigaku OD, 2018)'
_computing_data_reduction 'CrysAlisPro 1.171.39.46 (Rigaku OD, 2018)'
_computing_molecular_graphics 'Olex2 1.5 (Dolomanov et al., 2009)'
_computing_publication_material 'Olex2 1.5 (Dolomanov et al., 2009)'
_computing_structure_refinement 'SHELXL 2014/3 (Sheldrick, 2015)'
_computing_structure_solution 'SHELXT 2018/2 (Sheldrick, 2018)'
_diffrn_ambient_environment N~2~
_diffrn_ambient_temperature 150.01(10)
_diffrn_detector 'CCD plate'
_diffrn_detector_area_resol_mean 8.1150
_diffrn_detector_type EosS2
_diffrn_measured_fraction_theta_full 0.997
_diffrn_measured_fraction_theta_max 0.996
_diffrn_measurement_device 'four-circle diffractometer'
_diffrn_measurement_device_type 'SuperNova, Dual, Cu at home/near, EosS2'
_diffrn_measurement_method '\w scans'
_diffrn_radiation_monochromator mirror
_diffrn_radiation_probe x-ray
_diffrn_radiation_type 'Cu K\a'
_diffrn_radiation_wavelength 1.54184
_diffrn_reflns_av_R_equivalents 0.0209
_diffrn_reflns_av_unetI/netI 0.0332
_diffrn_reflns_Laue_measured_fraction_full 0.997
_diffrn_reflns_Laue_measured_fraction_max 0.996
_diffrn_reflns_limit_h_max 26
_diffrn_reflns_limit_h_min -26
_diffrn_reflns_limit_k_max 12
_diffrn_reflns_limit_k_min -16
_diffrn_reflns_limit_l_max 25
_diffrn_reflns_limit_l_min -21
_diffrn_reflns_number 15239
_diffrn_reflns_point_group_measured_fraction_full 0.684
_diffrn_reflns_point_group_measured_fraction_max 0.680
_diffrn_reflns_theta_full 67.684
_diffrn_reflns_theta_max 72.119
_diffrn_reflns_theta_min 3.911
_diffrn_source 'micro-focus sealed X-ray tube'
_diffrn_source_type 'SuperNova (Cu) X-ray Source'
_exptl_absorpt_coefficient_mu 1.686
_exptl_absorpt_correction_T_max 0.755
_exptl_absorpt_correction_T_min 0.426
_exptl_absorpt_correction_type gaussian
_exptl_absorpt_process_details
;
CrysAlisPro 1.171.39.46 (Rigaku Oxford Diffraction, 2018)
Numerical absorption correction based on gaussian integration over
			a multifaceted crystal model
Empirical absorption correction using spherical harmonics,
 implemented in SCALE3 ABSPACK scaling algorithm.
;
_exptl_crystal_colour 'light yellow'
_exptl_crystal_colour_modifier light
_exptl_crystal_colour_primary yellow
_exptl_crystal_density_diffrn 1.201
_exptl_crystal_description block
_exptl_crystal_F_000 2304
_exptl_crystal_size_max 0.102
_exptl_crystal_size_mid 0.071
_exptl_crystal_size_min 0.037
_refine_diff_density_max 0.238
_refine_diff_density_min -0.211
_refine_diff_density_rms 0.034
_refine_ls_abs_structure_details
;
 Flack x determined using 1942 quotients [(I+)-(I-)]/[(I+)+(I-)]
 (Parsons, Flack and Wagner, Acta Cryst. B69 (2013) 249-259).
;
_refine_ls_abs_structure_Flack 0.027(7)
_refine_ls_extinction_method none
_refine_ls_goodness_of_fit_ref 1.035
_refine_ls_hydrogen_treatment mixed
_refine_ls_matrix_type full
_refine_ls_number_parameters 683
_refine_ls_number_reflns 7932
_refine_ls_number_restraints 2
_refine_ls_restrained_S_all 1.035
_refine_ls_R_factor_all 0.0295
_refine_ls_R_factor_gt 0.0281
_refine_ls_shift/su_max 0.001
_refine_ls_shift/su_mean 0.000
_refine_ls_structure_factor_coef Fsqd
_refine_ls_weighting_details 'w=1/[\s^2^(Fo^2^)+(0.0427P)^2^] where P=(Fo^2^+2Fc^2^)/3'
_refine_ls_weighting_scheme calc
_refine_ls_wR_factor_gt 0.0720
_refine_ls_wR_factor_ref 0.0731
_reflns_Friedel_coverage 0.365
_reflns_Friedel_fraction_full 0.371
_reflns_Friedel_fraction_max 0.364
_reflns_number_gt 7691
_reflns_number_total 7932
_reflns_threshold_expression 'I > 2\s(I)'
_cod_data_source_file d2cc02333d2.cif
_cod_data_source_block s20msh83-cpd11
_cod_database_code 7130184
_shelxl_version_number 2014-3
_shelx_space_group_comment
;
The symmetry employed for this shelxl refinement is uniquely defined
by the following loop, which should always be used as a source of
symmetry information in preference to the above space-group names.
They are only intended as comments.
;
_olex2_refinement_description
;
1. Fixed Uiso
 At 1.2 times of:
  All C(H) groups, All C(H,H) groups
 At 1.5 times of:
  All C(H,H,H) groups
2.a Ternary CH refined with riding coordinates:
 C32(H32), C10(H10), C25(H25), C7(H7), C28(H28), C60(H60a)
2.b Secondary CH2 refined with riding coordinates:
 C15(H15a,H15b), C16(H16a,H16b), C58(H58a,H58b), C64(H64a,H64b), C59(H59a,
 H59b), C63(H63a,H63b), C57(H57a,H57b), C62(H62a,H62b), C61(H61a,H61b)
2.c Aromatic/amide H refined with riding coordinates:
 C40(H40), C39(H39), C37(H37), C36(H36), C4(H4), C42(H42), C5(H5), C38(H38),
 C3(H3), C44(H44), C45(H45), C56(H56), C23(H23), C43(H43), C55(H55), C49(H49),
 C53(H53), C54(H54), C52(H52), C50(H50), C47(H47), C22(H22), C21(H21), C46(H46),
  C48(H48)
2.d Idealised Me refined as rotating group:
 C12(H12a,H12b,H12c), C14(H14a,H14b,H14c), C11(H11a,H11b,H11c), C18(H18a,H18b,
 H18c), C13(H13a,H13b,H13c), C27(H27a,H27b,H27c), C9(H9c,H9a,H9b), C26(H26a,
 H26b,H26c), C8(H8a,H8b,H8c), C17(H17a,H17b,H17c), C30(H30a,H30b,H30c),
 C29(H29a,H29b,H29c)
;
_olex2_submission_special_instructions 'No special instructions were received'

loop_
_space_group_symop_operation_xyz
'x, y, z'
'x, -y, z+1/2'
'x+1/2, y+1/2, z'
'x+1/2, -y+1/2, z+1/2'

loop_
_atom_site_label
_atom_site_type_symbol
_atom_site_fract_x
_atom_site_fract_y
_atom_site_fract_z
_atom_site_U_iso_or_equiv
_atom_site_adp_type
_atom_site_occupancy
_atom_site_site_symmetry_order
_atom_site_calc_flag
_atom_site_refinement_flags_posn
_atom_site_refinement_flags_adp
_atom_site_refinement_flags_occupancy
_atom_site_disorder_assembly
_atom_site_disorder_group
K1 K 0.55660(2) 0.25809(4) 0.37892(2) 0.03218(12) Uani 1 1 d . . . . .
Al1 Al 0.42850(3) 0.29945(5) 0.49659(3) 0.01721(12) Uani 1 1 d . . . . .
Si1 Si 0.32935(3) 0.44886(5) 0.40956(3) 0.02488(13) Uani 1 1 d . . . . .
Si2 Si 0.29487(3) 0.18599(5) 0.47930(3) 0.02756(14) Uani 1 1 d . . . . .
O2 O 0.48107(7) 0.21613(12) 0.46662(7) 0.0216(3) Uani 1 1 d . . . . .
O1 O 0.47427(7) 0.35657(12) 0.56569(7) 0.0201(3) Uani 1 1 d . . . . .
N2 N 0.36219(8) 0.23880(14) 0.52689(8) 0.0212(4) Uani 1 1 d . . . . .
O3 O 0.58903(12) 0.11713(16) 0.30429(10) 0.0472(5) Uani 1 1 d . . . . .
N1 N 0.39622(8) 0.37397(14) 0.41969(8) 0.0193(3) Uani 1 1 d . . . . .
C40 C 0.59509(12) 0.55710(19) 0.61506(12) 0.0298(5) Uani 1 1 d . . . . .
H40 H 0.6326 0.5232 0.6304 0.036 Uiso 1 1 calc R U . . .
O4 O 0.65970(11) 0.3427(2) 0.36166(14) 0.0592(6) Uani 1 1 d . . . . .
C19 C 0.36567(10) 0.22397(18) 0.59653(10) 0.0235(4) Uani 1 1 d . . . . .
C2 C 0.41858(10) 0.30359(19) 0.31517(11) 0.0249(4) Uani 1 1 d . . . . .
C35 C 0.53996(11) 0.50199(17) 0.59290(10) 0.0222(4) Uani 1 1 d . . . . .
C6 C 0.47083(10) 0.45746(18) 0.35964(10) 0.0231(4) Uani 1 1 d . . . . .
C39 C 0.59507(14) 0.6614(2) 0.61465(13) 0.0353(6) Uani 1 1 d . . . . .
H39 H 0.6324 0.6962 0.6290 0.042 Uiso 1 1 calc R U . . .
C1 C 0.42918(10) 0.37793(17) 0.36589(10) 0.0208(4) Uani 1 1 d . . . . .
C31 C 0.53638(10) 0.38546(17) 0.59100(10) 0.0201(4) Uani 1 1 d . . . . .
C34 C 0.53347(10) 0.17226(16) 0.50155(10) 0.0209(4) Uani 1 1 d . . . . .
C37 C 0.48466(14) 0.6610(2) 0.57227(12) 0.0346(6) Uani 1 1 d . . . . .
H37 H 0.4471 0.6954 0.5583 0.042 Uiso 1 1 calc R U . . .
C36 C 0.48485(11) 0.55648(18) 0.57201(10) 0.0262(5) Uani 1 1 d . . . . .
H36 H 0.4473 0.5223 0.5575 0.031 Uiso 1 1 calc R U . . .
C12 C 0.55541(12) 0.5627(2) 0.43051(12) 0.0314(5) Uani 1 1 d . . . . .
H12A H 0.5705 0.5936 0.3951 0.047 Uiso 1 1 calc R U . . .
H12B H 0.5773 0.5006 0.4420 0.047 Uiso 1 1 calc R U . . .
H12C H 0.5627 0.6066 0.4678 0.047 Uiso 1 1 calc R U . . .
C4 C 0.48791(12) 0.3916(2) 0.25592(11) 0.0310(5) Uani 1 1 d . . . . .
H4 H 0.5068 0.3962 0.2199 0.037 Uiso 1 1 calc R U . . .
C32 C 0.57802(10) 0.33967(16) 0.54341(10) 0.0203(4) Uani 1 1 d . . . . .
H32 H 0.5568 0.3595 0.4991 0.024 Uiso 1 1 calc R U . . .
C10 C 0.48462(11) 0.54207(18) 0.40905(11) 0.0262(5) Uani 1 1 d . . . . .
H10 H 0.4684 0.5233 0.4479 0.031 Uiso 1 1 calc R U . . .
C42 C 0.51566(11) 0.28829(18) 0.68913(11) 0.0263(5) Uani 1 1 d . . . . .
H42 H 0.4751 0.2778 0.6653 0.032 Uiso 1 1 calc R U . . .
C5 C 0.49916(11) 0.46312(19) 0.30513(11) 0.0279(5) Uani 1 1 d . . . . .
H5 H 0.5261 0.5161 0.3019 0.034 Uiso 1 1 calc R U . . .
C38 C 0.53944(15) 0.71386(19) 0.59291(12) 0.0362(6) Uani 1 1 d . . . . .
H38 H 0.5393 0.7836 0.5923 0.043 Uiso 1 1 calc R U . . .
C33 C 0.57878(10) 0.22504(17) 0.54270(11) 0.0219(4) Uani 1 1 d . . . . .
C51 C 0.53942(10) 0.06432(17) 0.48452(10) 0.0227(4) Uani 1 1 d . . . . .
C24 C 0.38548(11) 0.1310(2) 0.62675(12) 0.0301(5) Uani 1 1 d . . . . .
C41 C 0.55726(10) 0.34406(17) 0.66150(10) 0.0215(4) Uani 1 1 d . . . . .
C3 C 0.44781(12) 0.3132(2) 0.26179(11) 0.0291(5) Uani 1 1 d . . . . .
H3 H 0.4400 0.2650 0.2289 0.035 Uiso 1 1 calc R U . . .
C15 C 0.25873(11) 0.3836(2) 0.42879(12) 0.0323(5) Uani 1 1 d . . . . .
H15A H 0.2595 0.3918 0.4752 0.039 Uiso 1 1 calc R U . . .
H15B H 0.2213 0.4170 0.4049 0.039 Uiso 1 1 calc R U . . .
C44 C 0.59287(12) 0.26237(19) 0.78827(11) 0.0293(5) Uani 1 1 d . . . . .
H44 H 0.6046 0.2349 0.8300 0.035 Uiso 1 1 calc R U . . .
C45 C 0.63502(12) 0.3183(2) 0.76227(12) 0.0337(6) Uani 1 1 d . . . . .
H45 H 0.6753 0.3291 0.7867 0.040 Uiso 1 1 calc R U . . .
C56 C 0.59740(11) 0.01673(18) 0.48696(11) 0.0277(5) Uani 1 1 d . . . . .
H56 H 0.6344 0.0530 0.5001 0.033 Uiso 1 1 calc R U . . .
C23 C 0.38405(13) 0.1166(2) 0.69301(13) 0.0384(6) Uani 1 1 d . . . . .
H23 H 0.3968 0.0552 0.7124 0.046 Uiso 1 1 calc R U . . .
C16 C 0.25312(12) 0.2717(2) 0.41253(12) 0.0348(6) Uani 1 1 d . . . . .
H16A H 0.2697 0.2599 0.3734 0.042 Uiso 1 1 calc R U . . .
H16B H 0.2089 0.2539 0.4024 0.042 Uiso 1 1 calc R U . . .
C14 C 0.33452(13) 0.5654(2) 0.46165(12) 0.0333(5) Uani 1 1 d . . . . .
H14A H 0.3434 0.5470 0.5072 0.050 Uiso 1 1 calc R U . . .
H14B H 0.2953 0.6008 0.4515 0.050 Uiso 1 1 calc R U . . .
H14C H 0.3675 0.6078 0.4528 0.050 Uiso 1 1 calc R U . . .
C43 C 0.53326(12) 0.24750(19) 0.75176(12) 0.0303(5) Uani 1 1 d . . . . .
H43 H 0.5045 0.2099 0.7690 0.036 Uiso 1 1 calc R U . . .
C25 C 0.32882(12) 0.4048(2) 0.61008(11) 0.0303(5) Uani 1 1 d . . . . .
H25 H 0.3358 0.4090 0.5652 0.036 Uiso 1 1 calc R U . . .
C55 C 0.60044(13) -0.0838(2) 0.47009(13) 0.0334(5) Uani 1 1 d . . . . .
H55 H 0.6393 -0.1146 0.4732 0.040 Uiso 1 1 calc R U . . .
C49 C 0.68780(12) 0.2235(2) 0.60319(14) 0.0394(6) Uani 1 1 d . . . . .
H49 H 0.7213 0.1921 0.6308 0.047 Uiso 1 1 calc R U . . .
C53 C 0.48811(13) -0.0907(2) 0.44336(14) 0.0364(6) Uani 1 1 d . . . . .
H53 H 0.4513 -0.1263 0.4279 0.044 Uiso 1 1 calc R U . . .
C7 C 0.37696(12) 0.2133(2) 0.31619(12) 0.0313(5) Uani 1 1 d . . . . .
H7 H 0.3628 0.2131 0.3579 0.038 Uiso 1 1 calc R U . . .
C20 C 0.34684(11) 0.3000(2) 0.63552(11) 0.0276(5) Uani 1 1 d . . . . .
C54 C 0.54591(13) -0.13796(18) 0.44866(14) 0.0352(5) Uani 1 1 d . . . . .
H54 H 0.5479 -0.2054 0.4379 0.042 Uiso 1 1 calc R U . . .
C52 C 0.48509(12) 0.00835(19) 0.46081(13) 0.0307(5) Uani 1 1 d . . . . .
H52 H 0.4460 0.0388 0.4567 0.037 Uiso 1 1 calc R U . . .
C50 C 0.63214(12) 0.17654(19) 0.58509(12) 0.0292(5) Uani 1 1 d . . . . .
H50 H 0.6277 0.1117 0.6000 0.035 Uiso 1 1 calc R U . . .
C47 C 0.64468(11) 0.37832(18) 0.55117(11) 0.0270(5) Uani 1 1 d . . . . .
H47 H 0.6510 0.4423 0.5360 0.032 Uiso 1 1 calc R U . . .
C22 C 0.36445(14) 0.1900(3) 0.73010(13) 0.0428(7) Uani 1 1 d . . . . .
H22 H 0.3636 0.1784 0.7739 0.051 Uiso 1 1 calc R U . . .
C21 C 0.34608(12) 0.2811(2) 0.70150(12) 0.0364(6) Uani 1 1 d . . . . .
H21 H 0.3329 0.3313 0.7265 0.044 Uiso 1 1 calc R U . . .
C11 C 0.45158(13) 0.63961(19) 0.38046(14) 0.0365(6) Uani 1 1 d . . . . .
H11A H 0.4697 0.6624 0.3447 0.055 Uiso 1 1 calc R U . . .
H11B H 0.4570 0.6901 0.4140 0.055 Uiso 1 1 calc R U . . .
H11C H 0.4076 0.6269 0.3649 0.055 Uiso 1 1 calc R U . . .
C46 C 0.61771(11) 0.3587(2) 0.69967(12) 0.0327(5) Uani 1 1 d . . . . .
H46 H 0.6467 0.3962 0.6827 0.039 Uiso 1 1 calc R U . . .
C18 C 0.30698(14) 0.0674(2) 0.43479(14) 0.0411(6) Uani 1 1 d . . . . .
H18A H 0.3388 0.0782 0.4097 0.062 Uiso 1 1 calc R U . . .
H18B H 0.2683 0.0488 0.4059 0.062 Uiso 1 1 calc R U . . .
H18C H 0.3200 0.0147 0.4660 0.062 Uiso 1 1 calc R U . . .
C48 C 0.69475(12) 0.3241(2) 0.57886(15) 0.0380(6) Uani 1 1 d . . . . .
H48 H 0.7347 0.3512 0.5826 0.046 Uiso 1 1 calc R U . . .
C13 C 0.30608(12) 0.4898(2) 0.32139(11) 0.0334(5) Uani 1 1 d . . . . .
H13A H 0.3428 0.5107 0.3061 0.050 Uiso 1 1 calc R U . . .
H13B H 0.2771 0.5448 0.3180 0.050 Uiso 1 1 calc R U . . .
H13C H 0.2865 0.4349 0.2951 0.050 Uiso 1 1 calc R U . . .
C58 C 0.62713(14) -0.0125(2) 0.24596(16) 0.0459(7) Uani 1 1 d . . . . .
H58A H 0.6021 -0.0590 0.2155 0.055 Uiso 1 1 calc R U . . .
H58B H 0.6682 -0.0419 0.2622 0.055 Uiso 1 1 calc R U . . .
C28 C 0.41118(13) 0.0465(2) 0.59145(13) 0.0355(6) Uani 1 1 d . . . . .
H28 H 0.4090 0.0674 0.5460 0.043 Uiso 1 1 calc R U . . .
C64 C 0.67171(16) 0.4130(3) 0.31528(19) 0.0530(8) Uani 1 1 d . . . . .
H64A H 0.6785 0.4791 0.3348 0.064 Uiso 1 1 calc R U . . .
H64B H 0.6366 0.4163 0.2782 0.064 Uiso 1 1 calc R U . . .
C27 C 0.36995(14) 0.4843(2) 0.65122(13) 0.0388(6) Uani 1 1 d . . . . .
H27A H 0.3602 0.4873 0.6941 0.058 Uiso 1 1 calc R U . . .
H27B H 0.3620 0.5485 0.6303 0.058 Uiso 1 1 calc R U . . .
H27C H 0.4134 0.4671 0.6551 0.058 Uiso 1 1 calc R U . . .
C59 C 0.63306(15) 0.0879(3) 0.21288(16) 0.0475(7) Uani 1 1 d . . . . .
H59A H 0.6758 0.1130 0.2242 0.057 Uiso 1 1 calc R U . . .
H59B H 0.6207 0.0822 0.1656 0.057 Uiso 1 1 calc R U . . .
C60 C 0.58847(16) 0.1551(2) 0.23993(14) 0.0411(6) Uani 1 1 d . . . . .
H60A H 0.5470 0.1356 0.2149 0.049 Uiso 1 1 calc R U . . .
C9 C 0.41267(15) 0.1152(2) 0.31133(14) 0.0398(6) Uani 1 1 d . . . . .
H9A H 0.4268 0.1138 0.2706 0.060 Uiso 1 1 calc R U . . .
H9B H 0.3853 0.0593 0.3131 0.060 Uiso 1 1 calc R U . . .
H9C H 0.4482 0.1113 0.3472 0.060 Uiso 1 1 calc R U . . .
C26 C 0.25915(14) 0.4285(3) 0.60809(16) 0.0464(7) Uani 1 1 d . . . . .
H26A H 0.2333 0.3789 0.5821 0.070 Uiso 1 1 calc R U . . .
H26B H 0.2492 0.4935 0.5891 0.070 Uiso 1 1 calc R U . . .
H26C H 0.2515 0.4277 0.6519 0.070 Uiso 1 1 calc R U . . .
C8 C 0.31853(14) 0.2161(3) 0.26002(14) 0.0453(7) Uani 1 1 d . . . . .
H8A H 0.2955 0.2768 0.2629 0.068 Uiso 1 1 calc R U . . .
H8B H 0.2923 0.1594 0.2635 0.068 Uiso 1 1 calc R U . . .
H8C H 0.3314 0.2139 0.2187 0.068 Uiso 1 1 calc R U . . .
C17 C 0.23636(13) 0.1543(3) 0.53079(14) 0.0426(7) Uani 1 1 d . . . . .
H17A H 0.2545 0.1067 0.5639 0.064 Uiso 1 1 calc R U . . .
H17B H 0.1995 0.1258 0.5035 0.064 Uiso 1 1 calc R U . . .
H17C H 0.2251 0.2140 0.5513 0.064 Uiso 1 1 calc R U . . .
C30 C 0.37268(19) -0.0506(2) 0.59043(19) 0.0577(9) Uani 1 1 d . . . . .
H30A H 0.3770 -0.0757 0.6343 0.087 Uiso 1 1 calc R U . . .
H30B H 0.3878 -0.0999 0.5639 0.087 Uiso 1 1 calc R U . . .
H30C H 0.3292 -0.0368 0.5725 0.087 Uiso 1 1 calc R U . . .
C29 C 0.48012(14) 0.0265(2) 0.62263(14) 0.0434(6) Uani 1 1 d . . . . .
H29A H 0.5041 0.0866 0.6213 0.065 Uiso 1 1 calc R U . . .
H29B H 0.4961 -0.0256 0.5988 0.065 Uiso 1 1 calc R U . . .
H29C H 0.4834 0.0060 0.6674 0.065 Uiso 1 1 calc R U . . .
C63 C 0.72925(19) 0.3774(4) 0.2940(2) 0.0694(11) Uani 1 1 d . . . . .
H63A H 0.7552 0.4336 0.2867 0.083 Uiso 1 1 calc R U . . .
H63B H 0.7182 0.3389 0.2538 0.083 Uiso 1 1 calc R U . . .
C57 C 0.5952(3) 0.0114(3) 0.30187(17) 0.0678(12) Uani 1 1 d . . . . .
H57A H 0.5541 -0.0201 0.2947 0.081 Uiso 1 1 calc R U . . .
H57B H 0.6200 -0.0133 0.3429 0.081 Uiso 1 1 calc R U . . .
C62 C 0.7631(2) 0.3132(3) 0.3487(2) 0.0681(11) Uani 1 1 d . . . . .
H62A H 0.8008 0.3463 0.3721 0.082 Uiso 1 1 calc R U . . .
H62B H 0.7747 0.2494 0.3322 0.082 Uiso 1 1 calc R U . . .
C61 C 0.71728(19) 0.2985(4) 0.3924(2) 0.0819(15) Uani 1 1 d . . . . .
H61A H 0.7114 0.2276 0.3993 0.098 Uiso 1 1 calc R U . . .
H61B H 0.7329 0.3298 0.4346 0.098 Uiso 1 1 calc R U . . .
H60B H 0.6074(18) 0.225(3) 0.2476(18) 0.049(10) Uiso 1 1 d . . . . .

loop_
_atom_site_aniso_label
_atom_site_aniso_U_11
_atom_site_aniso_U_22
_atom_site_aniso_U_33
_atom_site_aniso_U_23
_atom_site_aniso_U_13
_atom_site_aniso_U_12
K1 0.0300(2) 0.0428(3) 0.0262(2) 0.0042(2) 0.01176(18) 0.0077(2)
Al1 0.0159(3) 0.0215(3) 0.0139(2) -0.0003(2) 0.0026(2) -0.0011(2)
Si1 0.0211(3) 0.0351(3) 0.0185(3) 0.0046(2) 0.0041(2) 0.0072(2)
Si2 0.0197(3) 0.0369(3) 0.0246(3) -0.0029(3) 0.0010(2) -0.0091(3)
O2 0.0196(7) 0.0249(7) 0.0191(7) -0.0013(6) 0.0013(5) 0.0025(6)
O1 0.0167(7) 0.0270(7) 0.0159(6) -0.0029(6) 0.0017(5) -0.0032(6)
N2 0.0179(8) 0.0290(9) 0.0158(8) 0.0002(7) 0.0016(7) -0.0048(7)
O3 0.0690(15) 0.0416(11) 0.0350(10) 0.0003(9) 0.0198(10) 0.0059(10)
N1 0.0182(8) 0.0259(9) 0.0141(7) 0.0011(7) 0.0042(6) 0.0022(7)
C40 0.0309(12) 0.0304(12) 0.0278(11) -0.0047(9) 0.0056(9) -0.0034(10)
O4 0.0388(12) 0.0600(14) 0.0822(17) 0.0163(13) 0.0204(12) 0.0035(11)
C19 0.0182(9) 0.0332(11) 0.0189(10) 0.0022(9) 0.0033(8) -0.0078(9)
C2 0.0215(10) 0.0343(12) 0.0180(9) -0.0022(9) 0.0021(8) 0.0022(9)
C35 0.0279(10) 0.0243(11) 0.0149(9) -0.0019(8) 0.0056(8) -0.0011(9)
C6 0.0231(10) 0.0285(11) 0.0179(9) 0.0034(8) 0.0049(8) 0.0033(9)
C39 0.0446(15) 0.0308(13) 0.0321(12) -0.0092(10) 0.0116(11) -0.0130(11)
C1 0.0193(9) 0.0291(11) 0.0140(9) 0.0034(8) 0.0034(7) 0.0051(8)
C31 0.0176(9) 0.0250(10) 0.0170(9) -0.0017(8) 0.0020(7) -0.0025(8)
C34 0.0212(10) 0.0234(10) 0.0189(9) 0.0014(8) 0.0064(8) 0.0007(8)
C37 0.0470(15) 0.0307(13) 0.0254(11) -0.0001(10) 0.0059(10) 0.0068(11)
C36 0.0322(12) 0.0284(11) 0.0181(9) -0.0001(8) 0.0055(8) 0.0013(9)
C12 0.0338(13) 0.0322(12) 0.0276(11) 0.0036(10) 0.0051(9) -0.0064(10)
C4 0.0321(12) 0.0449(14) 0.0183(9) 0.0033(10) 0.0106(9) 0.0084(11)
C32 0.0180(9) 0.0241(10) 0.0187(9) -0.0003(8) 0.0036(7) -0.0007(8)
C10 0.0314(12) 0.0257(11) 0.0230(10) 0.0004(9) 0.0092(9) -0.0037(9)
C42 0.0242(11) 0.0302(11) 0.0232(10) 0.0000(9) 0.0019(8) -0.0032(9)
C5 0.0292(11) 0.0350(12) 0.0211(10) 0.0070(9) 0.0086(9) 0.0029(10)
C38 0.0582(17) 0.0232(11) 0.0287(12) -0.0038(10) 0.0127(11) -0.0038(11)
C33 0.0205(9) 0.0246(10) 0.0211(10) 0.0012(8) 0.0057(8) 0.0010(8)
C51 0.0230(10) 0.0242(10) 0.0212(9) -0.0002(8) 0.0052(8) 0.0006(8)
C24 0.0264(11) 0.0361(13) 0.0274(11) 0.0077(10) 0.0041(9) -0.0096(10)
C41 0.0215(10) 0.0242(10) 0.0175(9) -0.0021(8) 0.0012(8) -0.0012(8)
C3 0.0323(12) 0.0383(13) 0.0168(9) -0.0045(9) 0.0049(9) 0.0048(10)
C15 0.0198(10) 0.0512(16) 0.0253(11) 0.0052(11) 0.0030(9) 0.0065(10)
C44 0.0354(13) 0.0318(12) 0.0181(9) 0.0024(9) -0.0003(9) 0.0030(10)
C45 0.0279(12) 0.0446(15) 0.0245(11) 0.0012(10) -0.0043(9) -0.0034(11)
C56 0.0257(11) 0.0280(11) 0.0300(11) -0.0011(9) 0.0071(9) 0.0018(9)
C23 0.0388(14) 0.0447(15) 0.0314(12) 0.0138(11) 0.0068(11) -0.0092(12)
C16 0.0211(10) 0.0549(16) 0.0258(11) -0.0010(11) -0.0014(9) -0.0060(11)
C14 0.0364(13) 0.0354(13) 0.0290(11) 0.0012(10) 0.0088(10) 0.0132(11)
C43 0.0299(12) 0.0350(12) 0.0252(11) 0.0067(10) 0.0037(9) -0.0027(10)
C25 0.0295(12) 0.0416(14) 0.0216(10) -0.0031(10) 0.0091(9) 0.0005(10)
C55 0.0318(12) 0.0303(12) 0.0400(13) 0.0011(11) 0.0120(10) 0.0061(10)
C49 0.0256(12) 0.0397(14) 0.0461(15) -0.0066(12) -0.0083(11) 0.0050(11)
C53 0.0315(13) 0.0294(13) 0.0486(15) -0.0103(11) 0.0089(11) -0.0070(10)
C7 0.0293(12) 0.0401(14) 0.0243(10) -0.0102(10) 0.0052(9) -0.0049(11)
C20 0.0211(10) 0.0409(13) 0.0213(10) 0.0002(9) 0.0055(8) -0.0064(9)
C54 0.0428(14) 0.0212(10) 0.0445(14) -0.0036(11) 0.0158(11) 0.0027(10)
C52 0.0253(11) 0.0280(12) 0.0387(12) -0.0055(10) 0.0062(9) -0.0003(10)
C50 0.0290(12) 0.0267(11) 0.0290(11) 0.0006(9) -0.0011(9) 0.0045(10)
C47 0.0236(10) 0.0303(11) 0.0284(11) -0.0051(9) 0.0087(9) -0.0070(9)
C22 0.0413(15) 0.0665(19) 0.0230(11) 0.0118(13) 0.0123(10) -0.0075(14)
C21 0.0331(13) 0.0550(16) 0.0228(11) 0.0016(11) 0.0099(10) -0.0042(12)
C11 0.0403(14) 0.0293(12) 0.0423(14) 0.0022(11) 0.0141(11) 0.0012(11)
C46 0.0254(12) 0.0450(14) 0.0249(11) 0.0040(11) -0.0011(9) -0.0102(10)
C18 0.0393(15) 0.0411(14) 0.0401(14) -0.0111(12) 0.0015(12) -0.0137(12)
C48 0.0185(11) 0.0433(14) 0.0512(15) -0.0116(13) 0.0052(10) -0.0048(10)
C13 0.0297(12) 0.0478(15) 0.0212(10) 0.0081(10) 0.0018(9) 0.0095(11)
C58 0.0384(15) 0.0483(17) 0.0481(16) -0.0094(14) 0.0022(12) 0.0109(13)
C28 0.0419(14) 0.0292(12) 0.0332(12) 0.0083(10) 0.0028(11) -0.0054(11)
C64 0.0395(16) 0.0506(18) 0.066(2) 0.0067(16) 0.0040(15) -0.0083(14)
C27 0.0490(15) 0.0433(15) 0.0283(11) -0.0077(11) 0.0177(11) -0.0060(12)
C59 0.0451(16) 0.0577(19) 0.0442(15) -0.0038(15) 0.0198(13) 0.0041(15)
C60 0.0528(17) 0.0370(14) 0.0370(14) -0.0021(12) 0.0174(12) -0.0001(13)
C9 0.0476(16) 0.0339(14) 0.0380(13) -0.0129(12) 0.0091(12) -0.0058(12)
C26 0.0361(14) 0.064(2) 0.0423(15) -0.0021(14) 0.0151(12) 0.0091(14)
C8 0.0329(14) 0.0640(19) 0.0368(14) -0.0178(14) 0.0026(11) -0.0081(14)
C17 0.0270(12) 0.0606(18) 0.0405(14) 0.0008(13) 0.0074(11) -0.0166(12)
C30 0.074(2) 0.0353(15) 0.063(2) 0.0074(15) 0.0119(18) -0.0178(16)
C29 0.0466(16) 0.0457(15) 0.0372(14) 0.0128(13) 0.0068(12) 0.0108(13)
C63 0.050(2) 0.091(3) 0.071(2) 0.013(2) 0.0216(18) 0.000(2)
C57 0.117(4) 0.0490(19) 0.0420(17) 0.0078(15) 0.026(2) 0.023(2)
C62 0.059(2) 0.075(3) 0.077(3) 0.005(2) 0.030(2) 0.015(2)
C61 0.0418(19) 0.120(4) 0.088(3) 0.048(3) 0.0228(19) 0.017(2)

loop_
_atom_type_symbol
_atom_type_description
_atom_type_scat_dispersion_real
_atom_type_scat_dispersion_imag
_atom_type_scat_source
C C 0.0181 0.0091 'International Tables Vol C Tables 4.2.6.8 and 6.1.1.4'
H H 0.0000 0.0000 'International Tables Vol C Tables 4.2.6.8 and 6.1.1.4'
Al Al 0.2130 0.2455 'International Tables Vol C Tables 4.2.6.8 and 6.1.1.4'
K K 0.3868 1.0657 'International Tables Vol C Tables 4.2.6.8 and 6.1.1.4'
N N 0.0311 0.0180 'International Tables Vol C Tables 4.2.6.8 and 6.1.1.4'
O O 0.0492 0.0322 'International Tables Vol C Tables 4.2.6.8 and 6.1.1.4'
Si Si 0.2541 0.3302 'International Tables Vol C Tables 4.2.6.8 and 6.1.1.4'

loop_
_geom_angle_atom_site_label_1
_geom_angle_atom_site_label_2
_geom_angle_atom_site_label_3
_geom_angle
_geom_angle_site_symmetry_1
_geom_angle_site_symmetry_3
_geom_angle_publ_flag
O2 K1 C2 70.42(6) . . ?
O2 K1 C6 80.88(5) . . ?
O2 K1 C1 61.83(5) . . ?
O2 K1 C34 27.26(5) . . ?
O2 K1 C4 113.42(6) . . ?
O2 K1 C5 105.10(5) . . ?
O2 K1 C33 44.23(5) . . ?
O2 K1 C3 96.14(6) . . ?
O2 K1 C60 137.41(7) . . ?
O3 K1 O2 121.11(6) . . ?
O3 K1 C2 104.02(7) . . ?
O3 K1 C6 137.32(6) . . ?
O3 K1 C1 130.41(7) . . ?
O3 K1 C34 110.54(7) . . ?
O3 K1 C4 93.55(7) . . ?
O3 K1 C5 116.43(6) . . ?
O3 K1 C33 120.32(6) . . ?
O3 K1 C3 87.62(7) . . ?
O3 K1 C60 23.20(7) . . ?
O4 K1 O2 145.99(7) . . ?
O4 K1 O3 83.37(8) . . ?
O4 K1 C2 130.23(7) . . ?
O4 K1 C6 96.78(7) . . ?
O4 K1 C1 122.28(7) . . ?
O4 K1 C34 126.63(8) . . ?
O4 K1 C4 85.53(7) . . ?
O4 K1 C5 80.11(7) . . ?
O4 K1 C33 104.39(7) . . ?
O4 K1 C3 109.06(8) . . ?
O4 K1 C60 74.04(9) . . ?
C2 K1 C6 45.34(6) . . ?
C2 K1 C1 26.49(6) . . ?
C2 K1 C4 45.41(6) . . ?
C2 K1 C5 52.16(6) . . ?
C2 K1 C33 112.66(6) . . ?
C2 K1 C3 26.02(6) . . ?
C2 K1 C60 93.65(7) . . ?
C6 K1 C5 24.96(6) . . ?
C6 K1 C33 101.08(5) . . ?
C6 K1 C60 116.15(7) . . ?
C1 K1 C6 25.63(6) . . ?
C1 K1 C4 52.98(6) . . ?
C1 K1 C5 44.84(6) . . ?
C1 K1 C33 95.35(5) . . ?
C1 K1 C60 117.35(7) . . ?
C34 K1 C2 97.22(6) . . ?
C34 K1 C6 103.39(6) . . ?
C34 K1 C1 88.15(6) . . ?
C34 K1 C4 140.60(6) . . ?
C34 K1 C5 128.33(6) . . ?
C34 K1 C33 23.62(6) . . ?
C34 K1 C3 122.33(7) . . ?
C34 K1 C60 133.20(7) . . ?
C4 K1 C6 44.28(6) . . ?
C4 K1 C5 24.66(6) . . ?
C4 K1 C33 145.29(6) . . ?
C4 K1 C60 71.88(7) . . ?
C5 K1 C33 123.22(6) . . ?
C5 K1 C60 93.60(7) . . ?
C33 K1 C60 142.73(7) . . ?
C3 K1 C6 51.81(6) . . ?
C3 K1 C1 45.81(6) . . ?
C3 K1 C4 25.13(7) . . ?
C3 K1 C5 43.70(7) . . ?
C3 K1 C33 138.57(6) . . ?
C3 K1 C60 71.57(7) . . ?
O2 Al1 N2 116.07(8) . . ?
O2 Al1 N1 100.51(8) . . ?
O1 Al1 O2 105.11(7) . . ?
O1 Al1 N2 104.96(8) . . ?
O1 Al1 N1 121.15(8) . . ?
N2 Al1 N1 109.56(8) . . ?
N1 Si1 C15 114.05(10) . . ?
N1 Si1 C14 116.99(10) . . ?
N1 Si1 C13 109.56(10) . . ?
C15 Si1 C14 102.34(12) . . ?
C15 Si1 C13 105.96(11) . . ?
C13 Si1 C14 107.11(12) . . ?
N2 Si2 C16 113.37(11) . . ?
N2 Si2 C18 115.79(11) . . ?
N2 Si2 C17 110.88(11) . . ?
C18 Si2 C16 103.97(13) . . ?
C17 Si2 C16 106.19(13) . . ?
C17 Si2 C18 105.85(15) . . ?
Al1 O2 K1 127.89(8) . . ?
C34 O2 K1 83.88(11) . . ?
C34 O2 Al1 127.36(13) . . ?
C31 O1 Al1 140.57(14) . . ?
Si2 N2 Al1 126.81(10) . . ?
C19 N2 Al1 120.71(13) . . ?
C19 N2 Si2 112.29(13) . . ?
C60 O3 K1 110.46(16) . . ?
C57 O3 K1 140.46(19) . . ?
C57 O3 C60 107.5(2) . . ?
Si1 N1 Al1 123.98(10) . . ?
C1 N1 Al1 121.12(14) . . ?
C1 N1 Si1 114.76(13) . . ?
C35 C40 H40 119.2 . . ?
C39 C40 H40 119.2 . . ?
C39 C40 C35 121.6(2) . . ?
C64 O4 K1 132.1(2) . . ?
C64 O4 C61 108.4(3) . . ?
C61 O4 K1 117.7(2) . . ?
C24 C19 N2 120.8(2) . . ?
C20 C19 N2 121.1(2) . . ?
C20 C19 C24 118.1(2) . . ?
C1 C2 K1 79.85(12) . . ?
C1 C2 C7 123.2(2) . . ?
C3 C2 K1 78.37(14) . . ?
C3 C2 C1 119.6(2) . . ?
C3 C2 C7 117.2(2) . . ?
C7 C2 K1 111.73(15) . . ?
C40 C35 C31 124.6(2) . . ?
C36 C35 C40 116.9(2) . . ?
C36 C35 C31 118.5(2) . . ?
C1 C6 K1 74.68(13) . . ?
C1 C6 C10 122.38(19) . . ?
C10 C6 K1 120.06(14) . . ?
C5 C6 K1 78.81(14) . . ?
C5 C6 C1 120.7(2) . . ?
C5 C6 C10 116.9(2) . . ?
C40 C39 H39 119.9 . . ?
C38 C39 C40 120.3(2) . . ?
C38 C39 H39 119.9 . . ?
N1 C1 K1 118.63(12) . . ?
C2 C1 K1 73.66(12) . . ?
C2 C1 N1 121.0(2) . . ?
C6 C1 K1 79.69(13) . . ?
C6 C1 N1 121.7(2) . . ?
C6 C1 C2 117.32(19) . . ?
O1 C31 C35 108.90(17) . . ?
O1 C31 C32 106.73(16) . . ?
O1 C31 C41 109.34(17) . . ?
C35 C31 C32 111.49(17) . . ?
C41 C31 C35 109.20(16) . . ?
C41 C31 C32 111.10(17) . . ?
O2 C34 K1 68.86(11) . . ?
O2 C34 C33 122.39(19) . . ?
O2 C34 C51 113.17(18) . . ?
C33 C34 K1 96.59(14) . . ?
C33 C34 C51 124.1(2) . . ?
C51 C34 K1 97.49(13) . . ?
C36 C37 H37 119.6 . . ?
C38 C37 H37 119.6 . . ?
C38 C37 C36 120.7(3) . . ?
C35 C36 C37 121.6(2) . . ?
C35 C36 H36 119.2 . . ?
C37 C36 H36 119.2 . . ?
H12A C12 H12B 109.5 . . ?
H12A C12 H12C 109.5 . . ?
H12B C12 H12C 109.5 . . ?
C10 C12 H12A 109.5 . . ?
C10 C12 H12B 109.5 . . ?
C10 C12 H12C 109.5 . . ?
K1 C4 H4 118.0 . . ?
C5 C4 K1 79.03(14) . . ?
C5 C4 H4 120.9 . . ?
C3 C4 K1 73.11(14) . . ?
C3 C4 H4 120.9 . . ?
C3 C4 C5 118.3(2) . . ?
K1 C32 H32 39.4 . . ?
C31 C32 K1 137.90(12) . . ?
C31 C32 H32 105.3 . . ?
C33 C32 K1 71.47(11) . . ?
C33 C32 C31 113.42(17) . . ?
C33 C32 H32 105.3 . . ?
C47 C32 K1 98.07(13) . . ?
C47 C32 C31 117.15(17) . . ?
C47 C32 H32 105.3 . . ?
C47 C32 C33 109.22(18) . . ?
C6 C10 C12 112.1(2) . . ?
C6 C10 H10 108.4 . . ?
C6 C10 C11 110.7(2) . . ?
C12 C10 H10 108.4 . . ?
C12 C10 C11 108.7(2) . . ?
C11 C10 H10 108.4 . . ?
C41 C42 H42 119.3 . . ?
C41 C42 C43 121.5(2) . . ?
C43 C42 H42 119.3 . . ?
K1 C5 H5 119.1 . . ?
C6 C5 K1 76.24(13) . . ?
C6 C5 H5 119.2 . . ?
C4 C5 K1 76.31(14) . . ?
C4 C5 C6 121.5(2) . . ?
C4 C5 H5 119.2 . . ?
C39 C38 H38 120.5 . . ?
C37 C38 C39 119.0(2) . . ?
C37 C38 H38 120.5 . . ?
C34 C33 K1 59.78(12) . . ?
C34 C33 C32 121.01(19) . . ?
C34 C33 C50 122.3(2) . . ?
C32 C33 K1 83.09(11) . . ?
C50 C33 K1 126.94(15) . . ?
C50 C33 C32 116.54(19) . . ?
C34 C51 K1 57.18(11) . . ?
C56 C51 K1 98.45(14) . . ?
C56 C51 C34 123.2(2) . . ?
C52 C51 K1 111.56(15) . . ?
C52 C51 C34 119.3(2) . . ?
C52 C51 C56 117.3(2) . . ?
C19 C24 C28 123.0(2) . . ?
C23 C24 C19 119.4(3) . . ?
C23 C24 C28 117.5(2) . . ?
C42 C41 C31 119.81(19) . . ?
C42 C41 C46 117.1(2) . . ?
C46 C41 C31 123.1(2) . . ?
K1 C3 H3 114.1 . . ?
C2 C3 K1 75.61(13) . . ?
C2 C3 H3 118.7 . . ?
C4 C3 K1 81.76(14) . . ?
C4 C3 C2 122.6(2) . . ?
C4 C3 H3 118.7 . . ?
Si1 C15 H15A 108.3 . . ?
Si1 C15 H15B 108.3 . . ?
H15A C15 H15B 107.4 . . ?
C16 C15 Si1 115.86(17) . . ?
C16 C15 H15A 108.3 . . ?
C16 C15 H15B 108.3 . . ?
C45 C44 H44 120.4 . . ?
C43 C44 H44 120.4 . . ?
C43 C44 C45 119.2(2) . . ?
C44 C45 H45 119.8 . . ?
C44 C45 C46 120.4(2) . . ?
C46 C45 H45 119.8 . . ?
C51 C56 H56 119.5 . . ?
C55 C56 C51 121.1(2) . . ?
C55 C56 H56 119.5 . . ?
C24 C23 H23 119.0 . . ?
C22 C23 C24 122.1(3) . . ?
C22 C23 H23 119.0 . . ?
Si2 C16 H16A 108.5 . . ?
Si2 C16 H16B 108.5 . . ?
C15 C16 Si2 115.11(16) . . ?
C15 C16 H16A 108.5 . . ?
C15 C16 H16B 108.5 . . ?
H16A C16 H16B 107.5 . . ?
Si1 C14 H14A 109.5 . . ?
Si1 C14 H14B 109.5 . . ?
Si1 C14 H14C 109.5 . . ?
H14A C14 H14B 109.5 . . ?
H14A C14 H14C 109.5 . . ?
H14B C14 H14C 109.5 . . ?
C42 C43 H43 119.7 . . ?
C44 C43 C42 120.5(2) . . ?
C44 C43 H43 119.7 . . ?
C20 C25 H25 107.9 . . ?
C20 C25 C27 111.3(2) . . ?
C20 C25 C26 112.4(2) . . ?
C27 C25 H25 107.9 . . ?
C27 C25 C26 109.3(2) . . ?
C26 C25 H25 107.9 . . ?
C56 C55 H55 119.9 . . ?
C54 C55 C56 120.2(2) . . ?
C54 C55 H55 119.9 . . ?
C50 C49 H49 120.5 . . ?
C50 C49 C48 119.0(2) . . ?
C48 C49 H49 120.5 . . ?
C54 C53 H53 119.8 . . ?
C52 C53 H53 119.8 . . ?
C52 C53 C54 120.4(2) . . ?
C2 C7 H7 108.2 . . ?
C2 C7 C9 111.5(2) . . ?
C2 C7 C8 111.9(2) . . ?
C9 C7 H7 108.2 . . ?
C9 C7 C8 108.7(2) . . ?
C8 C7 H7 108.2 . . ?
C19 C20 C25 123.0(2) . . ?
C21 C20 C19 119.9(2) . . ?
C21 C20 C25 117.0(2) . . ?
C55 C54 C53 119.4(2) . . ?
C55 C54 H54 120.3 . . ?
C53 C54 H54 120.3 . . ?
C51 C52 H52 119.2 . . ?
C53 C52 C51 121.5(2) . . ?
C53 C52 H52 119.2 . . ?
C33 C50 H50 119.3 . . ?
C49 C50 C33 121.4(2) . . ?
C49 C50 H50 119.3 . . ?
C32 C47 H47 118.7 . . ?
C48 C47 C32 122.6(2) . . ?
C48 C47 H47 118.7 . . ?
C23 C22 H22 120.5 . . ?
C23 C22 C21 118.9(2) . . ?
C21 C22 H22 120.5 . . ?
C20 C21 H21 119.3 . . ?
C22 C21 C20 121.5(3) . . ?
C22 C21 H21 119.3 . . ?
C10 C11 H11A 109.5 . . ?
C10 C11 H11B 109.5 . . ?
C10 C11 H11C 109.5 . . ?
H11A C11 H11B 109.5 . . ?
H11A C11 H11C 109.5 . . ?
H11B C11 H11C 109.5 . . ?
C41 C46 H46 119.4 . . ?
C45 C46 C41 121.3(2) . . ?
C45 C46 H46 119.4 . . ?
Si2 C18 H18A 109.5 . . ?
Si2 C18 H18B 109.5 . . ?
Si2 C18 H18C 109.5 . . ?
H18A C18 H18B 109.5 . . ?
H18A C18 H18C 109.5 . . ?
H18B C18 H18C 109.5 . . ?
C49 C48 H48 119.5 . . ?
C47 C48 C49 121.1(2) . . ?
C47 C48 H48 119.5 . . ?
Si1 C13 H13A 109.5 . . ?
Si1 C13 H13B 109.5 . . ?
Si1 C13 H13C 109.5 . . ?
H13A C13 H13B 109.5 . . ?
H13A C13 H13C 109.5 . . ?
H13B C13 H13C 109.5 . . ?
H58A C58 H58B 108.8 . . ?
C59 C58 H58A 110.7 . . ?
C59 C58 H58B 110.7 . . ?
C57 C58 H58A 110.7 . . ?
C57 C58 H58B 110.7 . . ?
C57 C58 C59 105.0(3) . . ?
C24 C28 H28 108.0 . . ?
C24 C28 C30 112.3(3) . . ?
C24 C28 C29 110.5(2) . . ?
C30 C28 H28 108.0 . . ?
C29 C28 H28 108.0 . . ?
C29 C28 C30 110.0(3) . . ?
O4 C64 H64A 110.5 . . ?
O4 C64 H64B 110.5 . . ?
O4 C64 C63 106.1(3) . . ?
H64A C64 H64B 108.7 . . ?
C63 C64 H64A 110.5 . . ?
C63 C64 H64B 110.5 . . ?
C25 C27 H27A 109.5 . . ?
C25 C27 H27B 109.5 . . ?
C25 C27 H27C 109.5 . . ?
H27A C27 H27B 109.5 . . ?
H27A C27 H27C 109.5 . . ?
H27B C27 H27C 109.5 . . ?
C58 C59 H59A 111.1 . . ?
C58 C59 H59B 111.1 . . ?
H59A C59 H59B 109.0 . . ?
C60 C59 C58 103.4(2) . . ?
C60 C59 H59A 111.1 . . ?
C60 C59 H59B 111.1 . . ?
K1 C60 H60A 103.5 . . ?
K1 C60 H60B 69(2) . . ?
O3 C60 K1 46.33(13) . . ?
O3 C60 C59 104.9(2) . . ?
O3 C60 H60A 103.5 . . ?
O3 C60 H60B 105(2) . . ?
C59 C60 K1 144.6(2) . . ?
C59 C60 H60A 103.5 . . ?
C59 C60 H60B 109(2) . . ?
H60A C60 H60B 128.8 . . ?
C7 C9 H9A 109.5 . . ?
C7 C9 H9B 109.5 . . ?
C7 C9 H9C 109.5 . . ?
H9A C9 H9B 109.5 . . ?
H9A C9 H9C 109.5 . . ?
H9B C9 H9C 109.5 . . ?
C25 C26 H26A 109.5 . . ?
C25 C26 H26B 109.5 . . ?
C25 C26 H26C 109.5 . . ?
H26A C26 H26B 109.5 . . ?
H26A C26 H26C 109.5 . . ?
H26B C26 H26C 109.5 . . ?
C7 C8 H8A 109.5 . . ?
C7 C8 H8B 109.5 . . ?
C7 C8 H8C 109.5 . . ?
H8A C8 H8B 109.5 . . ?
H8A C8 H8C 109.5 . . ?
H8B C8 H8C 109.5 . . ?
Si2 C17 H17A 109.5 . . ?
Si2 C17 H17B 109.5 . . ?
Si2 C17 H17C 109.5 . . ?
H17A C17 H17B 109.5 . . ?
H17A C17 H17C 109.5 . . ?
H17B C17 H17C 109.5 . . ?
C28 C30 H30A 109.5 . . ?
C28 C30 H30B 109.5 . . ?
C28 C30 H30C 109.5 . . ?
H30A C30 H30B 109.5 . . ?
H30A C30 H30C 109.5 . . ?
H30B C30 H30C 109.5 . . ?
C28 C29 H29A 109.5 . . ?
C28 C29 H29B 109.5 . . ?
C28 C29 H29C 109.5 . . ?
H29A C29 H29B 109.5 . . ?
H29A C29 H29C 109.5 . . ?
H29B C29 H29C 109.5 . . ?
C64 C63 H63A 110.6 . . ?
C64 C63 H63B 110.6 . . ?
C64 C63 C62 105.6(3) . . ?
H63A C63 H63B 108.8 . . ?
C62 C63 H63A 110.6 . . ?
C62 C63 H63B 110.6 . . ?
O3 C57 C58 107.4(3) . . ?
O3 C57 H57A 110.2 . . ?
O3 C57 H57B 110.2 . . ?
C58 C57 H57A 110.2 . . ?
C58 C57 H57B 110.2 . . ?
H57A C57 H57B 108.5 . . ?
C63 C62 H62A 110.8 . . ?
C63 C62 H62B 110.8 . . ?
C63 C62 C61 104.7(3) . . ?
H62A C62 H62B 108.9 . . ?
C61 C62 H62A 110.8 . . ?
C61 C62 H62B 110.8 . . ?
K1 C61 H61A 72.6 . . ?
K1 C61 H61B 107.3 . . ?
O4 C61 K1 41.27(17) . . ?
O4 C61 C62 108.0(3) . . ?
O4 C61 H61A 110.1 . . ?
O4 C61 H61B 110.1 . . ?
C62 C61 K1 138.9(3) . . ?
C62 C61 H61A 110.1 . . ?
C62 C61 H61B 110.1 . . ?
H61A C61 H61B 108.4 . . ?

loop_
_geom_bond_atom_site_label_1
_geom_bond_atom_site_label_2
_geom_bond_distance
_geom_bond_site_symmetry_2
_geom_bond_publ_flag
K1 O2 2.7544(16) . ?
K1 O3 2.627(2) . ?
K1 O4 2.601(2) . ?
K1 C2 3.083(2) . ?
K1 C6 3.226(2) . ?
K1 C1 3.162(2) . ?
K1 C34 2.936(2) . ?
K1 C4 3.224(2) . ?
K1 C5 3.258(2) . ?
K1 C33 3.375(2) . ?
K1 C3 3.117(2) . ?
K1 C60 3.403(3) . ?
Al1 O2 1.7962(16) . ?
Al1 O1 1.7477(15) . ?
Al1 N2 1.8729(19) . ?
Al1 N1 1.8934(18) . ?
Si1 N1 1.7412(18) . ?
Si1 C15 1.879(3) . ?
Si1 C14 1.886(3) . ?
Si1 C13 1.883(2) . ?
Si2 N2 1.7395(18) . ?
Si2 C16 1.883(3) . ?
Si2 C18 1.879(3) . ?
Si2 C17 1.874(3) . ?
O2 C34 1.353(3) . ?
O1 C31 1.400(2) . ?
N2 C19 1.451(3) . ?
O3 C60 1.431(3) . ?
O3 C57 1.419(4) . ?
N1 C1 1.451(3) . ?
C40 H40 0.9300 . ?
C40 C35 1.401(3) . ?
C40 C39 1.392(4) . ?
O4 C64 1.409(4) . ?
O4 C61 1.413(4) . ?
C19 C24 1.417(3) . ?
C19 C20 1.412(3) . ?
C2 C1 1.433(3) . ?
C2 C3 1.396(3) . ?
C2 C7 1.510(3) . ?
C35 C31 1.557(3) . ?
C35 C36 1.393(3) . ?
C6 C1 1.418(3) . ?
C6 C10 1.515(3) . ?
C6 C5 1.401(3) . ?
C39 H39 0.9300 . ?
C39 C38 1.390(4) . ?
C31 C32 1.596(3) . ?
C31 C41 1.547(3) . ?
C34 C33 1.362(3) . ?
C34 C51 1.495(3) . ?
C37 H37 0.9300 . ?
C37 C36 1.395(3) . ?
C37 C38 1.375(4) . ?
C36 H36 0.9300 . ?
C12 H12A 0.9600 . ?
C12 H12B 0.9600 . ?
C12 H12C 0.9600 . ?
C12 C10 1.537(3) . ?
C4 H4 0.9300 . ?
C4 C5 1.385(4) . ?
C4 C3 1.384(4) . ?
C32 H32 0.9800 . ?
C32 C33 1.529(3) . ?
C32 C47 1.516(3) . ?
C10 H10 0.9800 . ?
C10 C11 1.545(3) . ?
C42 H42 0.9300 . ?
C42 C41 1.385(3) . ?
C42 C43 1.393(3) . ?
C5 H5 0.9300 . ?
C38 H38 0.9300 . ?
C33 C50 1.457(3) . ?
C51 C56 1.403(3) . ?
C51 C52 1.399(3) . ?
C24 C23 1.400(3) . ?
C24 C28 1.515(4) . ?
C41 C46 1.403(3) . ?
C3 H3 0.9300 . ?
C15 H15A 0.9700 . ?
C15 H15B 0.9700 . ?
C15 C16 1.531(4) . ?
C44 H44 0.9300 . ?
C44 C45 1.377(4) . ?
C44 C43 1.376(3) . ?
C45 H45 0.9300 . ?
C45 C46 1.389(3) . ?
C56 H56 0.9300 . ?
C56 C55 1.391(4) . ?
C23 H23 0.9300 . ?
C23 C22 1.369(5) . ?
C16 H16A 0.9700 . ?
C16 H16B 0.9700 . ?
C14 H14A 0.9600 . ?
C14 H14B 0.9600 . ?
C14 H14C 0.9600 . ?
C43 H43 0.9300 . ?
C25 H25 0.9800 . ?
C25 C20 1.518(4) . ?
C25 C27 1.531(4) . ?
C25 C26 1.540(4) . ?
C55 H55 0.9300 . ?
C55 C54 1.382(4) . ?
C49 H49 0.9300 . ?
C49 C50 1.346(4) . ?
C49 C48 1.453(4) . ?
C53 H53 0.9300 . ?
C53 C54 1.390(4) . ?
C53 C52 1.376(4) . ?
C7 H7 0.9800 . ?
C7 C9 1.535(4) . ?
C7 C8 1.541(3) . ?
C20 C21 1.401(3) . ?
C54 H54 0.9300 . ?
C52 H52 0.9300 . ?
C50 H50 0.9300 . ?
C47 H47 0.9300 . ?
C47 C48 1.335(4) . ?
C22 H22 0.9300 . ?
C22 C21 1.377(4) . ?
C21 H21 0.9300 . ?
C11 H11A 0.9600 . ?
C11 H11B 0.9600 . ?
C11 H11C 0.9600 . ?
C46 H46 0.9300 . ?
C18 H18A 0.9600 . ?
C18 H18B 0.9600 . ?
C18 H18C 0.9600 . ?
C48 H48 0.9300 . ?
C13 H13A 0.9600 . ?
C13 H13B 0.9600 . ?
C13 H13C 0.9600 . ?
C58 H58A 0.9700 . ?
C58 H58B 0.9700 . ?
C58 C59 1.524(5) . ?
C58 C57 1.509(5) . ?
C28 H28 0.9800 . ?
C28 C30 1.540(4) . ?
C28 C29 1.530(4) . ?
C64 H64A 0.9700 . ?
C64 H64B 0.9700 . ?
C64 C63 1.489(5) . ?
C27 H27A 0.9600 . ?
C27 H27B 0.9600 . ?
C27 H27C 0.9600 . ?
C59 H59A 0.9700 . ?
C59 H59B 0.9700 . ?
C59 C60 1.513(4) . ?
C60 H60A 0.9800 . ?
C60 H60B 1.02(4) . ?
C9 H9A 0.9600 . ?
C9 H9B 0.9600 . ?
C9 H9C 0.9600 . ?
C26 H26A 0.9600 . ?
C26 H26B 0.9600 . ?
C26 H26C 0.9600 . ?
C8 H8A 0.9600 . ?
C8 H8B 0.9600 . ?
C8 H8C 0.9600 . ?
C17 H17A 0.9600 . ?
C17 H17B 0.9600 . ?
C17 H17C 0.9600 . ?
C30 H30A 0.9600 . ?
C30 H30B 0.9600 . ?
C30 H30C 0.9600 . ?
C29 H29A 0.9600 . ?
C29 H29B 0.9600 . ?
C29 H29C 0.9600 . ?
C63 H63A 0.9700 . ?
C63 H63B 0.9700 . ?
C63 C62 1.493(6) . ?
C57 H57A 0.9700 . ?
C57 H57B 0.9700 . ?
C62 H62A 0.9700 . ?
C62 H62B 0.9700 . ?
C62 C61 1.494(6) . ?
C61 H61A 0.9700 . ?
C61 H61B 0.9700 . ?

loop_
_geom_torsion_atom_site_label_1
_geom_torsion_atom_site_label_2
_geom_torsion_atom_site_label_3
_geom_torsion_atom_site_label_4
_geom_torsion
_geom_torsion_site_symmetry_1
_geom_torsion_site_symmetry_2
_geom_torsion_site_symmetry_3
_geom_torsion_site_symmetry_4
_geom_torsion_publ_flag
K1 O2 C34 C33 84.3(2) . . . . ?
K1 O2 C34 C51 -89.22(17) . . . . ?
K1 O3 C60 C59 155.82(19) . . . . ?
K1 O3 C57 C58 -171.1(2) . . . . ?
K1 O4 C64 C63 -136.6(3) . . . . ?
K1 O4 C61 C62 146.2(3) . . . . ?
K1 C2 C1 N1 -113.98(18) . . . . ?
K1 C2 C1 C6 68.82(18) . . . . ?
K1 C2 C3 C4 -70.1(2) . . . . ?
K1 C2 C7 C9 -31.6(2) . . . . ?
K1 C2 C7 C8 -153.59(17) . . . . ?
K1 C6 C1 N1 117.38(18) . . . . ?
K1 C6 C1 C2 -65.43(17) . . . . ?
K1 C6 C10 C12 41.9(2) . . . . ?
K1 C6 C10 C11 163.47(15) . . . . ?
K1 C6 C5 C4 64.1(2) . . . . ?
K1 C34 C33 C32 59.2(2) . . . . ?
K1 C34 C33 C50 -117.0(2) . . . . ?
K1 C34 C51 C56 77.7(2) . . . . ?
K1 C34 C51 C52 -98.0(2) . . . . ?
K1 C4 C5 C6 -64.1(2) . . . . ?
K1 C4 C3 C2 67.0(2) . . . . ?
K1 C32 C33 C34 -48.37(18) . . . . ?
K1 C32 C33 C50 128.0(2) . . . . ?
K1 C32 C47 C48 -97.6(2) . . . . ?
K1 C33 C50 C49 76.6(3) . . . . ?
K1 C51 C56 C55 -123.4(2) . . . . ?
K1 C51 C52 C53 115.4(2) . . . . ?
Al1 O2 C34 K1 -134.04(15) . . . . ?
Al1 O2 C34 C33 -49.7(3) . . . . ?
Al1 O2 C34 C51 136.74(16) . . . . ?
Al1 O1 C31 C35 111.8(2) . . . . ?
Al1 O1 C31 C32 -8.7(3) . . . . ?
Al1 O1 C31 C41 -128.95(19) . . . . ?
Al1 N2 C19 C24 -96.3(2) . . . . ?
Al1 N2 C19 C20 86.5(2) . . . . ?
Al1 N1 C1 K1 0.3(2) . . . . ?
Al1 N1 C1 C2 87.7(2) . . . . ?
Al1 N1 C1 C6 -95.2(2) . . . . ?
Si1 N1 C1 K1 176.12(8) . . . . ?
Si1 N1 C1 C2 -96.5(2) . . . . ?
Si1 N1 C1 C6 80.6(2) . . . . ?
Si1 C15 C16 Si2 87.4(2) . . . . ?
Si2 N2 C19 C24 79.0(2) . . . . ?
Si2 N2 C19 C20 -98.2(2) . . . . ?
O2 Al1 O1 C31 29.4(2) . . . . ?
O2 Al1 N2 Si2 -74.64(15) . . . . ?
O2 Al1 N2 C19 99.91(18) . . . . ?
O2 Al1 N1 Si1 164.72(11) . . . . ?
O2 Al1 N1 C1 -19.86(18) . . . . ?
O2 C34 C33 K1 -69.11(18) . . . . ?
O2 C34 C33 C32 -9.9(3) . . . . ?
O2 C34 C33 C50 173.9(2) . . . . ?
O2 C34 C51 K1 70.16(15) . . . . ?
O2 C34 C51 C56 147.8(2) . . . . ?
O2 C34 C51 C52 -27.9(3) . . . . ?
O1 Al1 O2 K1 -88.60(10) . . . . ?
O1 Al1 O2 C34 26.48(19) . . . . ?
O1 Al1 N2 Si2 169.82(13) . . . . ?
O1 Al1 N2 C19 -15.63(19) . . . . ?
O1 Al1 N1 Si1 -80.31(14) . . . . ?
O1 Al1 N1 C1 95.10(17) . . . . ?
O1 C31 C32 K1 23.6(3) . . . . ?
O1 C31 C32 C33 -64.2(2) . . . . ?
O1 C31 C32 C47 167.06(18) . . . . ?
O1 C31 C41 C42 -0.2(3) . . . . ?
O1 C31 C41 C46 178.7(2) . . . . ?
N2 Al1 O2 K1 155.94(8) . . . . ?
N2 Al1 O2 C34 -88.98(18) . . . . ?
N2 Al1 O1 C31 152.3(2) . . . . ?
N2 Al1 N1 Si1 42.03(14) . . . . ?
N2 Al1 N1 C1 -142.56(17) . . . . ?
N2 Si2 C16 C15 -31.5(2) . . . . ?
N2 C19 C24 C23 -175.4(2) . . . . ?
N2 C19 C24 C28 7.3(3) . . . . ?
N2 C19 C20 C25 -6.9(3) . . . . ?
N2 C19 C20 C21 175.1(2) . . . . ?
N1 Al1 O2 K1 37.92(10) . . . . ?
N1 Al1 O2 C34 153.00(17) . . . . ?
N1 Al1 O1 C31 -83.2(2) . . . . ?
N1 Al1 N2 Si2 38.28(16) . . . . ?
N1 Al1 N2 C19 -147.17(17) . . . . ?
N1 Si1 C15 C16 -33.6(2) . . . . ?
C40 C35 C31 O1 -179.6(2) . . . . ?
C40 C35 C31 C32 -62.1(3) . . . . ?
C40 C35 C31 C41 61.1(3) . . . . ?
C40 C35 C36 C37 0.8(3) . . . . ?
C40 C39 C38 C37 0.4(4) . . . . ?
O4 C64 C63 C62 -23.6(4) . . . . ?
C19 C24 C23 C22 -0.5(4) . . . . ?
C19 C24 C28 C30 -121.8(3) . . . . ?
C19 C24 C28 C29 115.0(3) . . . . ?
C19 C20 C21 C22 1.1(4) . . . . ?
C35 C40 C39 C38 1.0(4) . . . . ?
C35 C31 C32 K1 -95.2(2) . . . . ?
C35 C31 C32 C33 176.95(17) . . . . ?
C35 C31 C32 C47 48.2(2) . . . . ?
C35 C31 C41 C42 118.9(2) . . . . ?
C35 C31 C41 C46 -62.2(3) . . . . ?
C39 C40 C35 C31 179.2(2) . . . . ?
C39 C40 C35 C36 -1.6(3) . . . . ?
C1 C2 C3 K1 71.12(19) . . . . ?
C1 C2 C3 C4 1.0(4) . . . . ?
C1 C2 C7 C9 -123.6(2) . . . . ?
C1 C2 C7 C8 114.4(3) . . . . ?
C1 C6 C10 C12 132.2(2) . . . . ?
C1 C6 C10 C11 -106.2(2) . . . . ?
C1 C6 C5 K1 -64.49(19) . . . . ?
C1 C6 C5 C4 -0.3(4) . . . . ?
C31 C35 C36 C37 -179.9(2) . . . . ?
C31 C32 C33 K1 135.05(14) . . . . ?
C31 C32 C33 C34 86.7(2) . . . . ?
C31 C32 C33 C50 -96.9(2) . . . . ?
C31 C32 C47 C48 106.2(3) . . . . ?
C31 C41 C46 C45 -178.5(2) . . . . ?
C34 C33 C50 C49 151.0(3) . . . . ?
C34 C51 C56 C55 -179.5(2) . . . . ?
C34 C51 C52 C53 178.8(2) . . . . ?
C36 C35 C31 O1 1.2(3) . . . . ?
C36 C35 C31 C32 118.7(2) . . . . ?
C36 C35 C31 C41 -118.1(2) . . . . ?
C36 C37 C38 C39 -1.1(4) . . . . ?
C32 C31 C41 C42 -117.7(2) . . . . ?
C32 C31 C41 C46 61.2(3) . . . . ?
C32 C33 C50 C49 -25.3(3) . . . . ?
C32 C47 C48 C49 0.2(4) . . . . ?
C10 C6 C1 K1 -116.2(2) . . . . ?
C10 C6 C1 N1 1.2(3) . . . . ?
C10 C6 C1 C2 178.4(2) . . . . ?
C10 C6 C5 K1 118.17(18) . . . . ?
C10 C6 C5 C4 -177.7(2) . . . . ?
C42 C41 C46 C45 0.4(4) . . . . ?
C5 C6 C1 K1 66.6(2) . . . . ?
C5 C6 C1 N1 -175.99(19) . . . . ?
C5 C6 C1 C2 1.2(3) . . . . ?
C5 C6 C10 C12 -50.5(3) . . . . ?
C5 C6 C10 C11 71.1(3) . . . . ?
C5 C4 C3 K1 -67.1(2) . . . . ?
C5 C4 C3 C2 -0.1(4) . . . . ?
C38 C37 C36 C35 0.5(4) . . . . ?
C33 C34 C51 K1 -103.2(2) . . . . ?
C33 C34 C51 C56 -25.6(3) . . . . ?
C33 C34 C51 C52 158.8(2) . . . . ?
C33 C32 C47 C48 -24.4(3) . . . . ?
C51 C34 C33 K1 103.7(2) . . . . ?
C51 C34 C33 C32 162.8(2) . . . . ?
C51 C34 C33 C50 -13.3(3) . . . . ?
C51 C56 C55 C54 1.9(4) . . . . ?
C24 C19 C20 C25 175.8(2) . . . . ?
C24 C19 C20 C21 -2.2(3) . . . . ?
C24 C23 C22 C21 -0.6(4) . . . . ?
C41 C31 C32 K1 142.77(16) . . . . ?
C41 C31 C32 C33 54.9(2) . . . . ?
C41 C31 C32 C47 -73.8(2) . . . . ?
C41 C42 C43 C44 0.5(4) . . . . ?
C3 C2 C1 K1 -70.3(2) . . . . ?
C3 C2 C1 N1 175.7(2) . . . . ?
C3 C2 C1 C6 -1.5(3) . . . . ?
C3 C2 C7 C9 56.1(3) . . . . ?
C3 C2 C7 C8 -65.8(3) . . . . ?
C3 C4 C5 K1 63.9(2) . . . . ?
C3 C4 C5 C6 -0.2(4) . . . . ?
C15 Si1 N1 Al1 -51.22(15) . . . . ?
C15 Si1 N1 C1 133.11(16) . . . . ?
C44 C45 C46 C41 0.2(4) . . . . ?
C45 C44 C43 C42 0.1(4) . . . . ?
C56 C51 C52 C53 2.9(4) . . . . ?
C56 C55 C54 C53 0.8(4) . . . . ?
C23 C24 C28 C30 60.9(3) . . . . ?
C23 C24 C28 C29 -62.3(3) . . . . ?
C23 C22 C21 C20 0.2(4) . . . . ?
C16 Si2 N2 Al1 -51.16(18) . . . . ?
C16 Si2 N2 C19 133.91(17) . . . . ?
C14 Si1 N1 Al1 68.12(16) . . . . ?
C14 Si1 N1 C1 -107.56(17) . . . . ?
C14 Si1 C15 C16 -160.96(17) . . . . ?
C43 C42 C41 C31 178.2(2) . . . . ?
C43 C42 C41 C46 -0.7(4) . . . . ?
C43 C44 C45 C46 -0.5(4) . . . . ?
C25 C20 C21 C22 -177.0(2) . . . . ?
C7 C2 C1 K1 109.4(2) . . . . ?
C7 C2 C1 N1 -4.6(3) . . . . ?
C7 C2 C1 C6 178.2(2) . . . . ?
C7 C2 C3 K1 -108.6(2) . . . . ?
C7 C2 C3 C4 -178.8(2) . . . . ?
C20 C19 C24 C23 1.8(3) . . . . ?
C20 C19 C24 C28 -175.4(2) . . . . ?
C54 C53 C52 C51 -0.3(4) . . . . ?
C52 C51 C56 C55 -3.7(3) . . . . ?
C52 C53 C54 C55 -1.6(4) . . . . ?
C50 C49 C48 C47 14.5(4) . . . . ?
C47 C32 C33 K1 -92.29(15) . . . . ?
C47 C32 C33 C34 -140.7(2) . . . . ?
C47 C32 C33 C50 35.7(3) . . . . ?
C18 Si2 N2 Al1 68.90(18) . . . . ?
C18 Si2 N2 C19 -106.03(18) . . . . ?
C18 Si2 C16 C15 -158.04(19) . . . . ?
C48 C49 C50 C33 -1.0(4) . . . . ?
C13 Si1 N1 Al1 -169.78(13) . . . . ?
C13 Si1 N1 C1 14.54(19) . . . . ?
C13 Si1 C15 C16 86.96(19) . . . . ?
C58 C59 C60 K1 61.3(4) . . . . ?
C58 C59 C60 O3 30.6(3) . . . . ?
C28 C24 C23 C22 176.9(3) . . . . ?
C64 O4 C61 K1 -166.9(4) . . . . ?
C64 O4 C61 C62 -20.7(5) . . . . ?
C64 C63 C62 C61 11.0(5) . . . . ?
C27 C25 C20 C19 -122.2(2) . . . . ?
C27 C25 C20 C21 55.8(3) . . . . ?
C59 C58 C57 O3 -5.2(4) . . . . ?
C60 O3 C57 C58 25.3(4) . . . . ?
C26 C25 C20 C19 114.8(3) . . . . ?
C26 C25 C20 C21 -67.2(3) . . . . ?
C17 Si2 N2 Al1 -170.49(15) . . . . ?
C17 Si2 N2 C19 14.6(2) . . . . ?
C17 Si2 C16 C15 90.5(2) . . . . ?
C63 C62 C61 K1 39.2(7) . . . . ?
C63 C62 C61 O4 5.2(6) . . . . ?
C57 O3 C60 K1 168.9(3) . . . . ?
C57 O3 C60 C59 -35.3(4) . . . . ?
C57 C58 C59 C60 -15.3(4) . . . . ?
C61 O4 C64 C63 27.6(5) . . . . ?
